data_4030227
loop_
_publ_author_name
'Lindeboom, Erik J.'
'Willis, Anthony C.'
'Paddon-Row, Michael N'
'Sherburn, Michael S.'

_publ_section_title
;
 Computational and synthetic studies with tetravinylethylenes.
;
_journal_issue 23
_journal_name_full 'The Journal of organic chemistry'
_journal_page_first 11496
_journal_page_last 11507
_journal_paper_doi 10.1021/jo5021294
_journal_volume 79
_journal_year 2014
_chemical_compound_source local
_chemical_formula_moiety 'C34 H28'
_chemical_formula_sum 'C34 H28'
_chemical_formula_weight 436.60
_space_group_IT_number 14
_symmetry_cell_setting monoclinic
_symmetry_space_group_name_Hall '-P 2ybc'
_symmetry_space_group_name_H-M 'P 1 21/c 1'
_atom_sites_solution_hydrogens geom
_atom_sites_solution_primary direct
_audit_creation_date 13-07-04
_audit_creation_method CRYSTALS_ver_14.40
_audit_update_record
; 
2013-07-08 - Report on C34 H28 
             by Anthony C. Willis 
             for Erik J. Lindeboom and Mick Sherburn 
2013-07-09 - passes checkcif tests with minor warnings 
;
_cell_angle_alpha 90
_cell_angle_beta 93.1287(8)
_cell_angle_gamma 90
_cell_formula_units_Z 4
_cell_length_a 13.4959(2)
_cell_length_b 7.4350(1)
_cell_length_c 24.6097(3)
_cell_measurement_reflns_used 51930
_cell_measurement_temperature 200
_cell_measurement_theta_max 27.5
_cell_measurement_theta_min 2.6
_cell_volume 2465.71(6)
_computing_cell_refinement 'DENZO/SCALEPACK (Otwinowski & Minor, 1997)'
_computing_data_collection 'COLLECT (Nonius, 2001).'
_computing_data_reduction 'DENZO/SCALEPACK (Otwinowski & Minor, 1997)'
_computing_molecular_graphics
; 
ORTEP-II (Johnson 1976) in teXsan (MSC, 1992-1997)
;
_computing_publication_material 'CRYSTALS (Betteridge et al., 2003)'
_computing_structure_refinement 'CRYSTALS (Betteridge et al., 2003)'
_computing_structure_solution 'SIR92 (Altomare et al., 1994)'
_diffrn_ambient_temperature 200
_diffrn_measured_fraction_theta_full 0.998
_diffrn_measured_fraction_theta_max 0.998
_diffrn_measurement_device Area
_diffrn_measurement_device_type 'Nonius KappaCCD'
_diffrn_measurement_method ' \f and \w scans with CCD '
_diffrn_radiation_monochromator graphite
_diffrn_radiation_type 'Mo K\a'
_diffrn_radiation_wavelength 0.71073
_diffrn_reflns_av_R_equivalents 0.051
_diffrn_reflns_limit_h_max 17
_diffrn_reflns_limit_h_min -17
_diffrn_reflns_limit_k_max 9
_diffrn_reflns_limit_k_min -9
_diffrn_reflns_limit_l_max 31
_diffrn_reflns_limit_l_min -31
_diffrn_reflns_number 46744
_diffrn_reflns_theta_full 27.484
_diffrn_reflns_theta_max 27.484
_diffrn_reflns_theta_min 2.862
_diffrn_standards_number 0
_exptl_absorpt_coefficient_mu 0.066
_exptl_absorpt_correction_T_max 0.989
_exptl_absorpt_correction_T_min 0.982
_exptl_absorpt_correction_type integration
_exptl_absorpt_process_details
;
via Gaussian method (Coppens, 1970) implemented in maXus (2000)
;
_exptl_crystal_colour yellow
_exptl_crystal_density_diffrn 1.176
_exptl_crystal_density_method 'not measured'
_exptl_crystal_description block
_exptl_crystal_F_000 928.000
_exptl_crystal_size_max 0.300
_exptl_crystal_size_mid 0.280
_exptl_crystal_size_min 0.250
_refine_diff_density_max 0.68
_refine_diff_density_min -0.30
_refine_ls_extinction_method None
_refine_ls_goodness_of_fit_ref 0.9678
_refine_ls_hydrogen_treatment constr
_refine_ls_matrix_type full
_refine_ls_number_parameters 366
_refine_ls_number_reflns 5641
_refine_ls_number_restraints 51
_refine_ls_R_factor_all 0.0810
_refine_ls_R_factor_gt 0.0583
_refine_ls_shift/su_max 0.0106050
_refine_ls_shift/su_mean 0.0010028
_refine_ls_structure_factor_coef Fsqd
_refine_ls_weighting_details
;
 Method= Modified Sheldrick 
 w=1/[\s^2^(F^2^) + ( 0.06P)^2^ + 1.07P] 
 ,where P=(max(Fo^2^,0) + 2Fc^2^)/3 
;
_refine_ls_weighting_scheme calc
_refine_ls_wR_factor_all 0.1532
_refine_ls_wR_factor_gt 0.1392
_refine_ls_wR_factor_ref 0.1532
_reflns_limit_h_max 17
_reflns_limit_h_min -17
_reflns_limit_k_max 9
_reflns_limit_k_min 0
_reflns_limit_l_max 31
_reflns_limit_l_min 0
_reflns_number_gt 4098
_reflns_number_total 5641
_reflns_threshold_expression I>2.0\s(I)
_oxford_diffrn_Wilson_B_factor 3.89
_oxford_diffrn_Wilson_scale 1.71
_oxford_refine_ls_r_factor_ref 0.0810
_oxford_refine_ls_scale 0.866(3)
_oxford_reflns_number_all 5641
_oxford_reflns_threshold_expression_ref I>-10.0\s(I)
_oxford_structure_analysis_title 'she1311a At 12:15 on 22/ 5'
_cod_data_source_file jo5021294_si_002.cif
_cod_data_source_block she1311a
_cod_depositor_comments 'Adding full bibliography for 4030223--4030230.cif.'
_cod_original_sg_symbol_Hall '-P 2ybc '
_cod_original_sg_symbol_H-M 'P 1 21/c 1 '
_cod_database_code 4030227

loop_
_symmetry_equiv_pos_as_xyz
x,y,z
-x,-y,-z
-x,y+1/2,-z+1/2
x,-y+1/2,z+1/2

loop_
_atom_site_label
_atom_site_type_symbol
_atom_site_fract_x
_atom_site_fract_y
_atom_site_fract_z
_atom_site_U_iso_or_equiv
_atom_site_occupancy
_atom_site_adp_type
_atom_site_refinement_flags_posn
_atom_site_refinement_flags_occupancy
C1 C 0.27380(13) 0.2593(2) 0.35878(7) 0.0496 1.0000 Uani . .
C2 C 0.32831(13) 0.1931(2) 0.40069(7) 0.0498 1.0000 Uani . .
C3 C 0.43377(12) 0.2342(2) 0.41467(7) 0.0461 1.0000 Uani D .
C4 C 0.50406(13) 0.2639(2) 0.37168(7) 0.0495 1.0000 Uani . .
C5 C 0.49544(13) 0.2014(2) 0.32134(7) 0.0490 1.0000 Uani . .
C6 C 0.39746(15) 0.2428(3) 0.56229(8) 0.0390 0.734(3) Uani . P
C7 C 0.38336(18) 0.2692(3) 0.50810(9) 0.0377 0.734(3) Uani . P
C8 C 0.4585(2) 0.2578(4) 0.46878(11) 0.0416 0.734(3) Uani . P
C9 C 0.56245(18) 0.2827(3) 0.49167(10) 0.0458 0.734(3) Uani . P
C10 C 0.64150(19) 0.2051(3) 0.47420(9) 0.0441 0.734(3) Uani . P
C11 C 0.16787(12) 0.2236(2) 0.34598(7) 0.0474 1.0000 Uani . .
C12 C 0.11737(14) 0.0782(3) 0.36753(8) 0.0557 1.0000 Uani . .
C13 C 0.01763(14) 0.0504(3) 0.35394(8) 0.0613 1.0000 Uani . .
C14 C -0.03376(14) 0.1669(3) 0.31899(8) 0.0615 1.0000 Uani . .
C15 C 0.01481(14) 0.3111(3) 0.29744(8) 0.0600 1.0000 Uani . .
C16 C 0.11443(13) 0.3387(3) 0.31068(7) 0.0544 1.0000 Uani . .
C17 C 0.56685(12) 0.2299(2) 0.27873(7) 0.0459 1.0000 Uani . .
C18 C 0.65860(13) 0.3173(3) 0.28689(7) 0.0538 1.0000 Uani . .
C19 C 0.72015(13) 0.3394(3) 0.24412(8) 0.0552 1.0000 Uani . .
C20 C 0.69216(14) 0.2747(2) 0.19316(7) 0.0536 1.0000 Uani . .
C21 C 0.60258(14) 0.1888(3) 0.18500(8) 0.0567 1.0000 Uani . .
C22 C 0.54102(13) 0.1671(2) 0.22707(7) 0.0512 1.0000 Uani . .
C23 C 0.32118(18) 0.2633(3) 0.60180(12) 0.0378 0.734(3) Uani . P
C24 C 0.2372(2) 0.3707(5) 0.59175(14) 0.0487 0.734(3) Uani . P
C25 C 0.1654(7) 0.3856(11) 0.6290(3) 0.0584 0.734(3) Uani . P
C26 C 0.1731(3) 0.2941(6) 0.6767(2) 0.0566 0.734(3) Uani . P
C27 C 0.2555(2) 0.1868(4) 0.68877(12) 0.0558 0.734(3) Uani . P
C28 C 0.3304(2) 0.1729(3) 0.65171(13) 0.0454 0.734(3) Uani . P
C29 C 0.74495(17) 0.2336(3) 0.49565(13) 0.0439 0.734(3) Uani . P
C30 C 0.7705(2) 0.3389(4) 0.54141(13) 0.0480 0.734(3) Uani . P
C31 C 0.8679(3) 0.3701(4) 0.55698(11) 0.0567 0.734(3) Uani . P
C32 C 0.9429(3) 0.3002(7) 0.52740(19) 0.0678 0.734(3) Uani . P
C33 C 0.9220(2) 0.1979(5) 0.48324(17) 0.0628 0.734(3) Uani . P
C34 C 0.8232(2) 0.1627(4) 0.46766(13) 0.0565 0.734(3) Uani . P
C106 C 0.3542(6) 0.2890(12) 0.5282(3) 0.059(2) 0.266(3) Uiso D P
C107 C 0.4337(6) 0.2135(11) 0.5179(3) 0.057(2) 0.266(3) Uiso D P
C108 C 0.4842(6) 0.2212(14) 0.4674(4) 0.047(3) 0.266(3) Uiso D P
C109 C 0.5858(6) 0.2124(12) 0.4720(3) 0.051(2) 0.266(3) Uiso D P
C110 C 0.6450(4) 0.2661(8) 0.5156(2) 0.0427(16) 0.266(3) Uiso D P
C123 C 0.3019(6) 0.2842(10) 0.5811(3) 0.0489(13) 0.266(3) Uiso D P
C124 C 0.2156(8) 0.3807(14) 0.5826(5) 0.0489(13) 0.266(3) Uiso D P
C125 C 0.1596(18) 0.380(2) 0.6291(8) 0.0489(13) 0.266(3) Uiso D P
C126 C 0.1932(9) 0.2761(17) 0.6760(7) 0.0489(13) 0.266(3) Uiso D P
C127 C 0.2810(7) 0.1809(11) 0.6736(4) 0.0489(13) 0.266(3) Uiso D P
C128 C 0.3325(6) 0.1881(11) 0.6262(4) 0.0489(13) 0.266(3) Uiso D P
C129 C 0.7538(6) 0.2592(12) 0.5213(4) 0.0555(13) 0.266(3) Uiso D P
C130 C 0.8063(8) 0.3694(11) 0.5582(3) 0.0555(13) 0.266(3) Uiso D P
C131 C 0.9082(7) 0.3814(12) 0.5621(4) 0.0555(13) 0.266(3) Uiso D P
C132 C 0.9613(11) 0.2746(15) 0.5278(5) 0.0555(13) 0.266(3) Uiso D P
C133 C 0.9062(9) 0.1551(14) 0.4891(5) 0.0555(13) 0.266(3) Uiso D P
C134 C 0.8043(7) 0.1491(12) 0.4860(3) 0.0555(13) 0.266(3) Uiso D P
H11 H 0.3063 0.3371 0.3348 0.0596 1.0000 Uiso R .
H21 H 0.2965 0.1116 0.4238 0.0598 1.0000 Uiso R .
H41 H 0.5610 0.3348 0.3811 0.0594 1.0000 Uiso R .
H51 H 0.4381 0.1317 0.3117 0.0588 1.0000 Uiso R .
H61 H 0.4620 0.2082 0.5758 0.0468 0.734 Uiso R .
H71 H 0.3179 0.2978 0.4947 0.0453 0.734 Uiso R .
H91 H 0.5719 0.3624 0.5217 0.0550 0.734 Uiso R .
H101 H 0.6317 0.1225 0.4449 0.0529 0.734 Uiso R .
H121 H 0.1519 -0.0025 0.3918 0.0668 1.0000 Uiso R .
H131 H -0.0156 -0.0494 0.3688 0.0736 1.0000 Uiso R .
H141 H -0.1022 0.1477 0.3098 0.0738 1.0000 Uiso R .
H151 H -0.0203 0.3917 0.2734 0.0720 1.0000 Uiso R .
H161 H 0.1472 0.4383 0.2954 0.0653 1.0000 Uiso R .
H181 H 0.6787 0.3616 0.3220 0.0646 1.0000 Uiso R .
H191 H 0.7819 0.3994 0.2500 0.0663 1.0000 Uiso R .
H201 H 0.7345 0.2895 0.1639 0.0643 1.0000 Uiso R .
H211 H 0.5830 0.1439 0.1499 0.0681 1.0000 Uiso R .
H221 H 0.4792 0.1075 0.2205 0.0614 1.0000 Uiso R .
H241 H 0.2295 0.4349 0.5584 0.0585 0.734 Uiso R .
H251 H 0.1096 0.4609 0.6212 0.0701 0.734 Uiso R .
H261 H 0.1223 0.3034 0.7018 0.0679 0.734 Uiso R .
H271 H 0.2612 0.1226 0.7222 0.0669 0.734 Uiso R .
H281 H 0.3875 0.1020 0.6605 0.0545 0.734 Uiso R .
H301 H 0.7197 0.3893 0.5619 0.0576 0.734 Uiso R .
H311 H 0.8840 0.4405 0.5884 0.0681 0.734 Uiso R .
H321 H 1.0101 0.3247 0.5384 0.0815 0.734 Uiso R .
H331 H 0.9739 0.1504 0.4630 0.0753 0.734 Uiso R .
H341 H 0.8086 0.0879 0.4370 0.0674 0.734 Uiso R .
H1061 H 0.3230 0.3575 0.4996 0.0713 0.266 Uiso R .
H1071 H 0.4646 0.1432 0.5463 0.0689 0.266 Uiso R .
H1091 H 0.6180 0.1643 0.4419 0.0611 0.266 Uiso R .
H1101 H 0.6123 0.3131 0.5458 0.0512 0.266 Uiso R .
H1241 H 0.1932 0.4490 0.5517 0.0587 0.266 Uiso R .
H1251 H 0.1000 0.4479 0.6297 0.0587 0.266 Uiso R .
H1261 H 0.1561 0.2729 0.7077 0.0587 0.266 Uiso R .
H1271 H 0.3057 0.1117 0.7038 0.0587 0.266 Uiso R .
H1281 H 0.3926 0.1221 0.6252 0.0587 0.266 Uiso R .
H1301 H 0.7698 0.4405 0.5822 0.0664 0.266 Uiso R .
H1311 H 0.9412 0.4603 0.5875 0.0664 0.266 Uiso R .
H1321 H 1.0317 0.2784 0.5292 0.0664 0.266 Uiso R .
H1331 H 0.9421 0.0802 0.4658 0.0664 0.266 Uiso R .
H1341 H 0.7694 0.0727 0.4606 0.0664 0.266 Uiso R .

loop_
_atom_site_aniso_label
_atom_site_aniso_U_11
_atom_site_aniso_U_22
_atom_site_aniso_U_33
_atom_site_aniso_U_23
_atom_site_aniso_U_13
_atom_site_aniso_U_12
C1 0.0515(10) 0.0482(9) 0.0502(9) -0.0016(8) 0.0123(8) 0.0045(8)
C2 0.0572(10) 0.0447(9) 0.0485(9) -0.0047(7) 0.0118(8) 0.0018(8)
C3 0.0480(9) 0.0441(9) 0.0465(9) 0.0002(7) 0.0068(7) 0.0050(7)
C4 0.0493(9) 0.0478(9) 0.0511(10) 0.0043(8) 0.0002(7) 0.0071(8)
C5 0.0454(9) 0.0457(9) 0.0562(10) -0.0003(8) 0.0050(7) 0.0032(7)
C6 0.0374(11) 0.0389(11) 0.0405(12) 0.0045(9) 0.0007(9) 0.0003(9)
C7 0.0354(12) 0.0355(11) 0.0420(13) -0.0002(9) 0.0000(10) 0.0026(9)
C8 0.0386(14) 0.0384(14) 0.0480(15) 0.0068(10) 0.0052(11) 0.0026(12)
C9 0.0552(14) 0.0386(12) 0.0444(12) 0.0009(10) 0.0093(11) -0.0016(10)
C10 0.0528(15) 0.0366(11) 0.0425(12) -0.0003(9) -0.0003(10) -0.0023(10)
C11 0.0478(9) 0.0481(9) 0.0472(9) -0.0103(7) 0.0111(7) 0.0029(7)
C12 0.0558(10) 0.0512(10) 0.0603(11) -0.0036(8) 0.0047(8) 0.0046(8)
C13 0.0580(11) 0.0602(12) 0.0664(12) -0.0041(10) 0.0094(9) -0.0078(9)
C14 0.0473(10) 0.0759(13) 0.0614(11) -0.0110(10) 0.0042(8) -0.0010(10)
C15 0.0574(11) 0.0701(13) 0.0528(10) -0.0012(9) 0.0063(8) 0.0090(10)
C16 0.0557(10) 0.0566(11) 0.0521(10) -0.0018(8) 0.0131(8) 0.0042(9)
C17 0.0422(8) 0.0394(8) 0.0574(10) 0.0073(7) 0.0138(7) 0.0090(7)
C18 0.0516(10) 0.0601(11) 0.0496(10) -0.0071(8) 0.0018(8) 0.0046(9)
C19 0.0419(9) 0.0574(11) 0.0670(11) -0.0019(9) 0.0083(8) -0.0043(8)
C20 0.0582(11) 0.0490(10) 0.0552(10) 0.0019(8) 0.0187(8) 0.0003(8)
C21 0.0666(12) 0.0502(10) 0.0538(10) -0.0069(8) 0.0070(9) -0.0018(9)
C22 0.0492(9) 0.0414(9) 0.0633(11) -0.0012(8) 0.0058(8) -0.0034(7)
C23 0.0434(12) 0.0355(11) 0.0342(13) 0.0024(10) -0.0010(10) -0.0035(9)
C24 0.054(2) 0.0522(15) 0.0398(16) 0.0029(11) 0.0003(12) 0.0027(14)
C25 0.0485(19) 0.073(2) 0.0542(15) -0.0079(13) 0.0049(12) 0.0053(13)
C26 0.051(2) 0.067(2) 0.0525(15) -0.0061(14) 0.0133(18) -0.0044(17)
C27 0.0635(19) 0.0592(16) 0.0459(15) 0.0048(12) 0.0152(12) -0.0051(14)
C28 0.0511(14) 0.0488(13) 0.0365(13) 0.0072(10) 0.0034(12) 0.0013(10)
C29 0.0438(13) 0.0376(12) 0.0500(14) 0.0077(10) 0.0003(11) 0.0010(10)
C30 0.0435(14) 0.0527(15) 0.0481(14) 0.0070(12) 0.0042(11) 0.0030(12)
C31 0.058(2) 0.0617(17) 0.0496(15) -0.0087(12) -0.0074(14) -0.0046(15)
C32 0.047(2) 0.088(3) 0.0678(18) -0.0012(19) -0.0066(16) 0.0035(17)
C33 0.0432(16) 0.075(3) 0.071(2) -0.0066(17) 0.0138(13) 0.0056(15)
C34 0.0495(16) 0.0580(16) 0.0625(18) -0.0067(14) 0.0085(13) 0.0066(12)

loop_
_atom_type_symbol
_atom_type_scat_dispersion_real
_atom_type_scat_dispersion_imag
_atom_type_scat_Cromer_Mann_a1
_atom_type_scat_Cromer_Mann_b1
_atom_type_scat_Cromer_Mann_a2
_atom_type_scat_Cromer_Mann_b2
_atom_type_scat_Cromer_Mann_a3
_atom_type_scat_Cromer_Mann_b3
_atom_type_scat_Cromer_Mann_a4
_atom_type_scat_Cromer_Mann_b4
_atom_type_scat_Cromer_Mann_c
_atom_type_scat_source
C 0.0033 0.0016 2.3100 20.8439 1.0200 10.2075 1.5886 0.5687 0.8650 51.6512 0.2156 'International Tables Vol C 4.2.6.8 and 6.1.1.4'
H 0.0000 0.0000 0.4930 10.5109 0.3229 26.1257 0.1402 3.1424 0.0408 57.7998 0.0030 'International Tables Vol C 4.2.6.8 and 6.1.1.4'

loop_
_exptl_crystal_face_index_h
_exptl_crystal_face_index_k
_exptl_crystal_face_index_l
_exptl_crystal_face_perp_dist
1 0 0 0.130
-1 0 0 0.120
0 0 1 0.100
0 0 -1 0.200
0 1 0 0.150
0 -1 0 0.130
-1 1 -2 0.070

loop_
_geom_angle_atom_site_label_1
_geom_angle_atom_site_label_2
_geom_angle_atom_site_label_3
_geom_angle
_geom_angle_publ_flag
C2 C1 C11 126.13(16) yes
C2 C1 H11 116.9 no
C11 C1 H11 116.9 no
C1 C2 C3 126.12(16) yes
C1 C2 H21 116.9 no
C3 C2 H21 116.9 no
C2 C3 C4 120.84(15) yes
C2 C3 C8 115.75(19) yes
C4 C3 C8 123.16(19) yes
C2 C3 C108 126.9(4) yes
C4 C3 C108 111.5(4) yes
C3 C4 C5 126.29(17) yes
C3 C4 H41 116.9 no
C5 C4 H41 116.9 no
C4 C5 C17 125.93(17) yes
C4 C5 H51 117.0 no
C17 C5 H51 117.0 no
C7 C6 C23 125.1(2) yes
C7 C6 H61 117.5 no
C23 C6 H61 117.5 no
C6 C7 C8 126.0(2) yes
C6 C7 H71 117.0 no
C8 C7 H71 117.0 no
C7 C8 C3 121.2(3) yes
C7 C8 C9 114.8(2) yes
C3 C8 C9 123.9(2) yes
C8 C9 C10 126.0(3) yes
C8 C9 H91 117.0 no
C10 C9 H91 117.0 no
C9 C10 C29 126.2(2) yes
C9 C10 H101 116.9 no
C29 C10 H101 116.9 no
C1 C11 C12 123.15(17) yes
C1 C11 C16 119.10(16) yes
C12 C11 C16 117.75(17) yes
C11 C12 C13 120.76(18) yes
C11 C12 H121 119.6 no
C13 C12 H121 119.6 no
C12 C13 C14 120.36(19) yes
C12 C13 H131 119.8 no
C14 C13 H131 119.8 no
C13 C14 C15 119.65(18) yes
C13 C14 H141 120.2 no
C15 C14 H141 120.2 no
C14 C15 C16 120.16(19) yes
C14 C15 H151 119.9 no
C16 C15 H151 119.9 no
C11 C16 C15 121.31(18) yes
C11 C16 H161 119.3 no
C15 C16 H161 119.3 no
C5 C17 C18 124.72(16) yes
C5 C17 C22 117.57(15) yes
C18 C17 C22 117.71(15) yes
C17 C18 C19 120.46(17) yes
C17 C18 H181 119.8 no
C19 C18 H181 119.8 no
C18 C19 C20 120.31(17) yes
C18 C19 H191 119.8 no
C20 C19 H191 119.8 no
C19 C20 C21 119.45(16) yes
C19 C20 H201 120.3 no
C21 C20 H201 120.3 no
C20 C21 C22 120.61(17) yes
C20 C21 H211 119.7 no
C22 C21 H211 119.7 no
C17 C22 C21 121.47(17) yes
C17 C22 H221 119.3 no
C21 C22 H221 119.3 no
C6 C23 C24 122.4(3) yes
C6 C23 C28 120.1(3) yes
C24 C23 C28 117.5(2) yes
C23 C24 C25 121.5(5) yes
C23 C24 H241 119.2 no
C25 C24 H241 119.2 no
C24 C25 C26 120.9(8) yes
C24 C25 H251 119.5 no
C26 C25 H251 119.5 no
C25 C26 C27 119.7(6) yes
C25 C26 H261 120.2 no
C27 C26 H261 120.2 no
C26 C27 C28 120.1(3) yes
C26 C27 H271 120.0 no
C28 C27 H271 120.0 no
C27 C28 C23 120.2(2) yes
C27 C28 H281 119.9 no
C23 C28 H281 119.9 no
C10 C29 C30 123.6(2) yes
C10 C29 C34 119.6(3) yes
C30 C29 C34 116.6(2) yes
C29 C30 C31 120.7(2) yes
C29 C30 H301 119.6 no
C31 C30 H301 119.6 no
C30 C31 C32 120.6(3) yes
C30 C31 H311 119.7 no
C32 C31 H311 119.7 no
C31 C32 C33 120.8(4) yes
C31 C32 H321 119.6 no
C33 C32 H321 119.6 no
C32 C33 C34 119.0(3) yes
C32 C33 H331 120.5 no
C34 C33 H331 120.5 no
C29 C34 C33 122.1(3) yes
C29 C34 H341 118.9 no
C33 C34 H341 118.9 no
C107 C106 C123 127.6(7) yes
C107 C106 H1061 116.2 no
C123 C106 H1061 116.2 no
C106 C107 C108 127.2(8) yes
C106 C107 H1071 116.4 no
C108 C107 H1071 116.4 no
C107 C108 C3 123.7(7) yes
C107 C108 C109 116.2(7) yes
C3 C108 C109 120.0(7) yes
C108 C109 C110 126.3(8) yes
C108 C109 H1091 116.9 no
C110 C109 H1091 116.9 no
C109 C110 C129 127.2(7) yes
C109 C110 H1101 116.4 no
C129 C110 H1101 116.4 no
C106 C123 C124 116.6(8) yes
C106 C123 C128 125.2(8) yes
C124 C123 C128 118.1(8) yes
C123 C124 C125 121.1(14) yes
C123 C124 H1241 119.4 no
C125 C124 H1241 119.5 no
C124 C125 C126 119.5(20) yes
C124 C125 H1251 120.2 no
C126 C125 H1251 120.2 no
C125 C126 C127 118.3(15) yes
C125 C126 H1261 120.9 no
C127 C126 H1261 120.9 no
C126 C127 C128 118.9(10) yes
C126 C127 H1271 120.5 no
C128 C127 H1271 120.5 no
C127 C128 C123 124.0(8) yes
C127 C128 H1281 118.0 no
C123 C128 H1281 118.0 no
C110 C129 C130 120.9(8) yes
C110 C129 C134 118.8(9) yes
C130 C129 C134 120.2(8) yes
C129 C130 C131 123.8(9) yes
C129 C130 H1301 118.1 no
C131 C130 H1301 118.1 no
C130 C131 C132 117.9(10) yes
C130 C131 H1311 121.0 no
C132 C131 H1311 121.0 no
C131 C132 C133 118.7(11) yes
C131 C132 H1321 120.7 no
C133 C132 H1321 120.7 no
C132 C133 C134 121.6(11) yes
C132 C133 H1331 119.2 no
C134 C133 H1331 119.2 no
C129 C134 C133 117.8(9) yes
C129 C134 H1341 121.1 no
C133 C134 H1341 121.0 no

loop_
_geom_bond_atom_site_label_1
_geom_bond_atom_site_label_2
_geom_bond_distance
_geom_bond_publ_flag
C1 C2 1.329(2) yes
C1 C11 1.471(2) yes
C1 H11 0.950 no
C2 C3 1.478(2) yes
C2 H21 0.950 no
C3 C4 1.476(2) yes
C3 C8 1.366(3) yes
C3 C108 1.436(9) yes
C4 C5 1.322(2) yes
C4 H41 0.950 no
C5 C17 1.478(2) yes
C5 H51 0.950 no
C6 C7 1.351(3) yes
C6 C23 1.462(3) yes
C6 H61 0.950 no
C7 C8 1.442(4) yes
C7 H71 0.950 no
C8 C9 1.494(4) yes
C9 C10 1.306(4) yes
C9 H91 0.950 no
C10 C29 1.481(3) yes
C10 H101 0.950 no
C11 C12 1.398(3) yes
C11 C16 1.393(3) yes
C12 C13 1.385(3) yes
C12 H121 0.950 no
C13 C14 1.381(3) yes
C13 H131 0.950 no
C14 C15 1.378(3) yes
C14 H141 0.950 no
C15 C16 1.381(3) yes
C15 H151 0.950 no
C16 H161 0.950 no
C17 C18 1.403(2) yes
C17 C22 1.381(2) yes
C18 C19 1.386(2) yes
C18 H181 0.950 no
C19 C20 1.377(3) yes
C19 H191 0.950 no
C20 C21 1.373(3) yes
C20 H201 0.950 no
C21 C22 1.372(2) yes
C21 H211 0.950 no
C22 H221 0.950 no
C23 C24 1.398(4) yes
C23 C28 1.400(3) yes
C24 C25 1.374(8) yes
C24 H241 0.950 no
C25 C26 1.357(8) yes
C25 H251 0.950 no
C26 C27 1.388(5) yes
C26 H261 0.950 no
C27 C28 1.401(3) yes
C27 H271 0.950 no
C28 H281 0.950 no
C29 C30 1.399(4) yes
C29 C34 1.396(4) yes
C30 C31 1.368(4) yes
C30 H301 0.950 no
C31 C32 1.380(5) yes
C31 H311 0.950 no
C32 C33 1.344(6) yes
C32 H321 0.950 no
C33 C34 1.391(4) yes
C33 H331 0.950 no
C34 H341 0.950 no
C106 C107 1.249(10) yes
C106 C123 1.514(10) yes
C106 H1061 0.950 no
C107 C108 1.451(10) yes
C107 H1071 0.950 no
C108 C109 1.371(11) yes
C109 C110 1.363(9) yes
C109 H1091 0.950 no
C110 C129 1.468(10) yes
C110 H1101 0.950 no
C123 C124 1.371(12) yes
C123 C128 1.365(10) yes
C124 C125 1.405(19) yes
C124 H1241 0.950 no
C125 C126 1.441(18) yes
C125 H1251 0.950 no
C126 C127 1.384(14) yes
C126 H1261 0.950 no
C127 C128 1.391(10) yes
C127 H1271 0.950 no
C128 H1281 0.950 no
C129 C130 1.390(10) yes
C129 C134 1.398(11) yes
C130 C131 1.376(10) yes
C130 H1301 0.950 no
C131 C132 1.386(14) yes
C131 H1311 0.950 no
C132 C133 1.472(15) yes
C132 H1321 0.950 no
C133 C134 1.373(13) yes
C133 H1331 0.950 no
C134 H1341 0.950 no

loop_
_geom_contact_atom_site_label_1
_geom_contact_atom_site_label_2
_geom_contact_distance
_geom_contact_site_symmetry_2
_geom_contact_publ_flag
C6 C10 3.481(3) 2_656 no
C6 C109 3.498(9) 2_656 no
C7 C9 3.411(3) 2_666 no
C7 C110 3.521(6) 2_666 no
C7 C10 3.571(3) 2_656 no
C8 C9 3.568(4) 2_666 no
C9 C106 3.421(9) 2_666 no
C10 C107 3.283(9) 2_656 no
C16 C26 3.572(5) 4_554 no
C17 C22 3.561(2) 3_655 no
C22 C28 3.516(3) 4_554 no
C29 C124 3.51(1) 2_666 no
C33 C133 3.54(1) 2_756 no
C106 C110 3.48(1) 2_666 no
C107 C109 3.19(1) 2_656 no
C107 C108 3.43(1) 2_656 no
C133 C133 3.45(2) 2_756 no

loop_
_geom_torsion_atom_site_label_1
_geom_torsion_atom_site_label_2
_geom_torsion_atom_site_label_3
_geom_torsion_atom_site_label_4
_geom_torsion
_geom_torsion_publ_flag
C1 C2 C3 C4 -35.6(2) no
C1 C2 C3 C8 138.9(2) no
C1 C2 C3 C108 155.6(5) no
C1 C11 C12 C13 -179.7(2) no
C1 C11 C16 C15 -179.9(2) no
C2 C1 C11 C12 -18.1(3) no
C2 C1 C11 C16 162.1(2) no
C2 C3 C4 C5 -24.7(2) no
C2 C3 C8 C7 -9.2(3) no
C2 C3 C8 C9 173.9(2) no
C2 C3 C108 C107 -18(1) no
C2 C3 C108 C109 161.0(6) no
C3 C2 C1 C11 -177.6(2) no
C3 C4 C5 C17 -179.2(1) no
C3 C8 C7 C6 160.6(2) no
C3 C8 C9 C10 -35.7(4) no
C3 C108 C107 C106 -33(2) no
C3 C108 C109 C110 153.6(8) no
C4 C3 C8 C7 165.2(2) no
C4 C3 C8 C9 -11.7(4) no
C4 C3 C108 C107 172.4(7) no
C4 C3 C108 C109 -9(1) no
C4 C5 C17 C18 5.0(3) no
C4 C5 C17 C22 -174.5(2) no
C5 C4 C3 C8 161.2(2) no
C5 C4 C3 C108 145.7(5) no
C5 C17 C18 C19 -179.2(2) no
C5 C17 C22 C21 179.6(2) no
C6 C7 C8 C9 -22.3(4) no
C6 C23 C24 C25 178.8(5) no
C6 C23 C28 C27 -177.5(2) no
C7 C6 C23 C24 -23.3(4) no
C7 C6 C23 C28 156.4(2) no
C7 C8 C9 C10 147.2(3) no
C8 C3 C108 C9 -104(2) no
C8 C7 C6 C23 177.0(2) no
C8 C9 C10 C29 178.0(2) no
C9 C10 C29 C30 5.6(4) no
C9 C10 C29 C34 -170.2(3) no
C10 C29 C30 C31 -175.5(3) no
C10 C29 C34 C33 174.4(3) no
C11 C12 C13 C14 -0.3(3) no
C11 C16 C15 C14 -0.3(3) no
C12 C11 C16 C15 0.2(3) no
C12 C13 C14 C15 0.2(3) no
C13 C12 C11 C16 0.1(3) no
C13 C14 C15 C16 0.1(3) no
C17 C18 C19 C20 -0.4(3) no
C17 C22 C21 C20 -0.2(3) no
C18 C17 C22 C21 0.0(3) no
C18 C19 C20 C21 0.3(3) no
C19 C18 C17 C22 0.2(3) no
C19 C20 C21 C22 0.0(3) no
C23 C24 C25 C26 -0.9(9) no
C23 C28 C27 C26 -1.7(4) no
C24 C23 C28 C27 2.1(4) no
C24 C25 C26 C27 1.4(9) no
C25 C24 C23 C28 -0.9(6) no
C25 C26 C27 C28 -0.1(7) no
C29 C30 C31 C32 0.9(5) no
C29 C34 C33 C32 1.5(6) no
C30 C29 C34 C33 -1.6(4) no
C30 C31 C32 C33 -1.0(6) no
C31 C30 C29 C34 0.4(4) no
C31 C32 C33 C34 -0.1(6) no
C106 C107 C108 C109 148(1) no
C106 C123 C124 C125 178(1) no
C106 C123 C128 C127 -177.5(8) no
C107 C106 C123 C124 179.1(9) no
C107 C106 C123 C128 -3(1) no
C107 C108 C109 C110 -27(1) no
C108 C107 C106 C123 -178.9(8) no
C108 C109 C110 C129 -179.5(9) no
C109 C110 C129 C130 158.1(8) no
C109 C110 C129 C134 -17(1) no
C110 C129 C130 C131 -173.9(8) no
C110 C129 C134 C133 175.0(8) no
C123 C124 C125 C126 -0(2) no
C123 C128 C127 C126 -0(1) no
C124 C123 C128 C127 1(1) no
C124 C125 C126 C127 1(2) no
C125 C124 C123 C128 -0(2) no
C125 C126 C127 C128 -1(2) no
C129 C130 C131 C132 -1(1) no
C129 C134 C133 C132 -1(2) no
C130 C129 C134 C133 -0(1) no
C130 C131 C132 C133 0(2) no
C131 C130 C129 C134 1(1) no
C131 C132 C133 C134 1(2) no
